data_4104826
loop_
_publ_author_name
'Liang Deng'
'Eckhard Bill'
'Karl Wieghardt'
'R. H. Holm'

_publ_section_title
;
 Cubane-Type Co4S4 Clusters: Synthesis, Redox Series, and Magnetic Ground
 States
;
_journal_name_full 'Journal of the American Chemical Society'
_journal_page_first 11213
_journal_page_last 11221
_journal_paper_doi 10.1021/ja903847a
_journal_volume 131
_journal_year 2009
_chemical_formula_sum 'C30 H58 Co N4 S2'
_chemical_formula_weight 597.85
_chemical_name_systematic
; 
 ? 
;
_space_group_IT_number 1
_symmetry_cell_setting triclinic
_symmetry_space_group_name_Hall 'P 1'
_symmetry_space_group_name_H-M 'P 1'
_atom_sites_solution_hydrogens geom
_atom_sites_solution_primary direct
_atom_sites_solution_secondary difmap
_audit_creation_method SHELXL-97
_cell_angle_alpha 106.082(2)
_cell_angle_beta 99.487(2)
_cell_angle_gamma 117.495(2)
_cell_formula_units_Z 1
_cell_length_a 9.8899(9)
_cell_length_b 10.3026(10)
_cell_length_c 10.4367(10)
_cell_measurement_temperature 193(2)
_cell_volume 851.26(14)
_computing_structure_refinement 'SHELXL-97 (Sheldrick, 1997)'
_computing_structure_solution 'SHELXS-97 (Sheldrick, 1990)'
_diffrn_ambient_temperature 193(2)
_diffrn_measured_fraction_theta_full 0.996
_diffrn_measured_fraction_theta_max 0.996
_diffrn_radiation_monochromator graphite
_diffrn_radiation_source 'fine-focus sealed tube'
_diffrn_radiation_type MoK\a
_diffrn_radiation_wavelength 0.71073
_diffrn_reflns_av_R_equivalents 0.0419
_diffrn_reflns_av_sigmaI/netI 0.0867
_diffrn_reflns_limit_h_max 11
_diffrn_reflns_limit_h_min -11
_diffrn_reflns_limit_k_max 8
_diffrn_reflns_limit_k_min -12
_diffrn_reflns_limit_l_max 12
_diffrn_reflns_limit_l_min -12
_diffrn_reflns_number 4818
_diffrn_reflns_theta_full 25.00
_diffrn_reflns_theta_max 25.00
_diffrn_reflns_theta_min 2.16
_exptl_absorpt_coefficient_mu 0.650
_exptl_absorpt_correction_T_max 0.9378
_exptl_absorpt_correction_T_min 0.8289
_exptl_absorpt_correction_type none
_exptl_crystal_colour green
_exptl_crystal_density_diffrn 1.166
_exptl_crystal_description block
_exptl_crystal_F_000 325
_exptl_crystal_size_max 0.30
_exptl_crystal_size_mid 0.30
_exptl_crystal_size_min 0.10
_refine_diff_density_max 0.534
_refine_diff_density_min -0.246
_refine_diff_density_rms 0.058
_refine_ls_abs_structure_details 'Flack H D (1983), Acta Cryst. A39, 876-881'
_refine_ls_abs_structure_Flack -0.022(19)
_refine_ls_extinction_method none
_refine_ls_goodness_of_fit_ref 0.936
_refine_ls_hydrogen_treatment mixed
_refine_ls_matrix_type full
_refine_ls_number_parameters 364
_refine_ls_number_reflns 3715
_refine_ls_number_restraints 3
_refine_ls_restrained_S_all 0.935
_refine_ls_R_factor_all 0.0519
_refine_ls_R_factor_gt 0.0439
_refine_ls_shift/su_max 0.007
_refine_ls_shift/su_mean 0.000
_refine_ls_structure_factor_coef Fsqd
_refine_ls_weighting_details 'calc w=1/[\s^2^(Fo^2^)+(0.0311P)^2^+0.0000P] where P=(Fo^2^+2Fc^2^)/3'
_refine_ls_weighting_scheme calc
_refine_ls_wR_factor_gt 0.0871
_refine_ls_wR_factor_ref 0.0914
_reflns_number_gt 3176
_reflns_number_total 3715
_reflns_threshold_expression >2sigma(I)
_cod_data_source_file ja903847a_si_002_1.cif
_cod_data_source_block 1
_cod_database_code 4104826

loop_
_symmetry_equiv_pos_as_xyz
'x, y, z'

loop_
_atom_site_label
_atom_site_type_symbol
_atom_site_fract_x
_atom_site_fract_y
_atom_site_fract_z
_atom_site_U_iso_or_equiv
_atom_site_adp_type
_atom_site_occupancy
_atom_site_symmetry_multiplicity
_atom_site_calc_flag
_atom_site_refinement_flags
Co1 Co 0.36184(6) 0.38315(7) 0.27576(6) 0.0258(2) Uani 1 1 d .
S1 S 0.41653(16) 0.23796(17) 0.10703(14) 0.0314(4) Uani 1 1 d .
S2 S 0.09653(15) 0.30864(17) 0.23032(14) 0.0315(4) Uani 1 1 d .
C1 C 0.4945(6) 0.6263(7) 0.3184(6) 0.0238(13) Uani 1 1 d .
C2 C 0.4565(6) 0.3754(7) 0.4654(6) 0.0235(13) Uani 1 1 d .
N1 N 0.5872(5) 0.7084(5) 0.2507(4) 0.0239(10) Uani 1 1 d .
N2 N 0.5097(5) 0.7432(5) 0.4308(5) 0.0256(11) Uani 1 1 d .
N3 N 0.6184(5) 0.4417(5) 0.5322(5) 0.0244(11) Uani 1 1 d .
N4 N 0.3862(5) 0.3079(5) 0.5500(4) 0.0256(11) Uani 1 1 d .
C3 C 0.6567(6) 0.8725(7) 0.3210(6) 0.0312(14) Uani 1 1 d .
C4 C 0.6089(6) 0.8963(7) 0.4351(6) 0.0297(13) Uani 1 1 d .
C5 C 0.6033(7) 0.6243(7) 0.1211(6) 0.0320(14) Uani 1 1 d .
C6 C 0.7757(7) 0.6559(8) 0.1501(7) 0.0494(18) Uani 1 1 d .
H6A H 0.8088 0.6430 0.2372 0.074 Uiso 1 1 calc R
H6B H 0.8512 0.7651 0.1613 0.074 Uiso 1 1 calc R
H6C H 0.7768 0.5796 0.0702 0.074 Uiso 1 1 calc R
C7 C 0.5532(8) 0.6655(9) -0.0022(6) 0.0487(19) Uani 1 1 d .
H7A H 0.6307 0.7780 0.0196 0.073 Uiso 1 1 calc R
H7B H 0.4444 0.6470 -0.0152 0.073 Uiso 1 1 calc R
H7C H 0.5525 0.5976 -0.0895 0.073 Uiso 1 1 calc R
C8 C 0.7636(7) 0.9974(7) 0.2751(6) 0.0415(16) Uani 1 1 d .
H8A H 0.8241 1.1024 0.3549 0.062 Uiso 1 1 calc R
H8B H 0.6964 0.9995 0.1963 0.062 Uiso 1 1 calc R
H8C H 0.8400 0.9719 0.2442 0.062 Uiso 1 1 calc R
C9 C 0.6487(8) 1.0483(8) 0.5425(7) 0.0500(17) Uani 1 1 d .
H9A H 0.7254 1.1379 0.5243 0.075 Uiso 1 1 calc R
H9B H 0.6978 1.0588 0.6373 0.075 Uiso 1 1 calc R
H9C H 0.5493 1.0493 0.5373 0.075 Uiso 1 1 calc R
C10 C 0.4196(7) 0.7043(8) 0.5298(6) 0.0338(14) Uani 1 1 d .
C11 C 0.3016(8) 0.7621(9) 0.5266(8) 0.0524(19) Uani 1 1 d .
H11A H 0.2257 0.7126 0.4294 0.079 Uiso 1 1 calc R
H11B H 0.3628 0.8787 0.5587 0.079 Uiso 1 1 calc R
H11C H 0.2409 0.7318 0.5895 0.079 Uiso 1 1 calc R
C12 C 0.5317(7) 0.7665(8) 0.6798(6) 0.0497(18) Uani 1 1 d .
H12A H 0.5981 0.8836 0.7194 0.075 Uiso 1 1 calc R
H12B H 0.6025 0.7243 0.6779 0.075 Uiso 1 1 calc R
H12C H 0.4668 0.7317 0.7388 0.075 Uiso 1 1 calc R
C13 C 0.7422(7) 0.5200(7) 0.4684(6) 0.0320(14) Uani 1 1 d .
C14 C 0.8620(7) 0.6957(7) 0.5620(7) 0.0489(18) Uani 1 1 d .
H14A H 0.9328 0.7455 0.5122 0.073 Uiso 1 1 calc R
H14B H 0.9278 0.7069 0.6503 0.073 Uiso 1 1 calc R
H14C H 0.8028 0.7485 0.5842 0.073 Uiso 1 1 calc R
C15 C 0.8196(7) 0.4259(8) 0.4245(7) 0.0424(16) Uani 1 1 d .
H15A H 0.7347 0.3131 0.3677 0.064 Uiso 1 1 calc R
H15B H 0.8896 0.4355 0.5094 0.064 Uiso 1 1 calc R
H15C H 0.8847 0.4683 0.3681 0.064 Uiso 1 1 calc R
C16 C 0.6472(6) 0.4150(7) 0.6550(5) 0.0274(13) Uani 1 1 d .
C17 C 0.4998(6) 0.3294(7) 0.6657(5) 0.0282(13) Uani 1 1 d .
C18 C 0.8089(6) 0.4721(7) 0.7529(6) 0.0389(15) Uani 1 1 d .
H18A H 0.7949 0.4275 0.8248 0.058 Uiso 1 1 calc R
H18B H 0.8715 0.5891 0.7996 0.058 Uiso 1 1 calc R
H18C H 0.8669 0.4373 0.6989 0.058 Uiso 1 1 calc R
C19 C 0.4644(7) 0.2666(8) 0.7776(6) 0.0374(15) Uani 1 1 d .
H19A H 0.5662 0.3142 0.8548 0.056 Uiso 1 1 calc R
H19B H 0.4116 0.1500 0.7360 0.056 Uiso 1 1 calc R
H19C H 0.3925 0.2945 0.8151 0.056 Uiso 1 1 calc R
C20 C 0.2068(6) 0.2272(8) 0.5182(6) 0.0334(14) Uani 1 1 d .
C21 C 0.1695(7) 0.3313(8) 0.6225(7) 0.0477(18) Uani 1 1 d .
H21A H 0.2118 0.4346 0.6149 0.072 Uiso 1 1 calc R
H21B H 0.2210 0.3485 0.7194 0.072 Uiso 1 1 calc R
H21C H 0.0518 0.2777 0.6003 0.072 Uiso 1 1 calc R
C22 C 0.1320(7) 0.0581(8) 0.5132(7) 0.0489(19) Uani 1 1 d .
H22A H 0.1682 0.0636 0.6089 0.073 Uiso 1 1 calc R
H22B H 0.1666 -0.0005 0.4500 0.073 Uiso 1 1 calc R
H22C H 0.0134 0.0027 0.4775 0.073 Uiso 1 1 calc R
C23 C 0.3076(8) 0.0250(8) 0.0767(7) 0.0391(17) Uani 1 1 d .
C24 C 0.3505(10) -0.0623(9) -0.0354(8) 0.067(2) Uani 1 1 d .
H24A H 0.3102 -0.0586 -0.1258 0.101 Uiso 1 1 calc R
H24B H 0.3004 -0.1739 -0.0469 0.101 Uiso 1 1 calc R
H24C H 0.4686 -0.0109 -0.0060 0.101 Uiso 1 1 calc R
C25 C 0.3585(11) 0.0071(9) 0.2143(8) 0.085(3) Uani 1 1 d .
H25A H 0.3027 -0.1066 0.1966 0.127 Uiso 1 1 calc R
H25B H 0.3292 0.0619 0.2867 0.127 Uiso 1 1 calc R
H25C H 0.4761 0.0546 0.2477 0.127 Uiso 1 1 calc R
C26 C 0.1249(9) -0.0497(9) 0.0264(11) 0.098(4) Uani 1 1 d .
H26A H 0.0989 0.0215 0.0856 0.146 Uiso 1 1 calc R
H26B H 0.0714 -0.1531 0.0339 0.146 Uiso 1 1 calc R
H26C H 0.0867 -0.0655 -0.0727 0.146 Uiso 1 1 calc R
C27 C 0.0194(7) 0.3327(9) 0.0713(7) 0.0413(18) Uani 1 1 d .
C28 C 0.0920(10) 0.5111(11) 0.1085(11) 0.116(4) Uani 1 1 d .
H28A H 0.0504 0.5258 0.0253 0.174 Uiso 1 1 calc R
H28B H 0.2105 0.5666 0.1378 0.174 Uiso 1 1 calc R
H28C H 0.0616 0.5552 0.1865 0.174 Uiso 1 1 calc R
C29 C -0.1644(7) 0.2512(10) 0.0307(7) 0.059(2) Uani 1 1 d .
H29A H -0.2138 0.1363 0.0056 0.089 Uiso 1 1 calc R
H29B H -0.2069 0.2679 -0.0508 0.089 Uiso 1 1 calc R
H29C H -0.1906 0.2969 0.1112 0.089 Uiso 1 1 calc R
C30 C 0.0604(11) 0.2651(16) -0.0498(8) 0.115(5) Uani 1 1 d .
H30A H 0.1784 0.3161 -0.0221 0.173 Uiso 1 1 calc R
H30B H 0.0209 0.2847 -0.1304 0.173 Uiso 1 1 calc R
H30C H 0.0091 0.1497 -0.0771 0.173 Uiso 1 1 calc R
H20 H 0.164(13) 0.219(15) 0.424(12) 0.173 Uiso 1 1 d .
H5 H 0.533(13) 0.516(15) 0.092(12) 0.173 Uiso 1 1 d .
H13 H 0.670(12) 0.509(14) 0.378(11) 0.173 Uiso 1 1 d .
H10 H 0.358(12) 0.563(14) 0.472(11) 0.173 Uiso 1 1 d .

loop_
_atom_site_aniso_label
_atom_site_aniso_U_11
_atom_site_aniso_U_22
_atom_site_aniso_U_33
_atom_site_aniso_U_23
_atom_site_aniso_U_13
_atom_site_aniso_U_12
Co1 0.0247(4) 0.0259(4) 0.0286(4) 0.0150(4) 0.0117(3) 0.0118(4)
S1 0.0365(8) 0.0300(9) 0.0320(9) 0.0163(8) 0.0179(7) 0.0168(8)
S2 0.0259(8) 0.0404(9) 0.0363(9) 0.0260(8) 0.0150(7) 0.0165(7)
C1 0.024(3) 0.025(3) 0.024(3) 0.013(3) 0.008(3) 0.013(3)
C2 0.025(3) 0.019(3) 0.029(3) 0.012(3) 0.013(3) 0.011(3)
N1 0.027(2) 0.019(3) 0.025(3) 0.011(2) 0.011(2) 0.010(2)
N2 0.030(3) 0.023(3) 0.026(3) 0.013(2) 0.013(2) 0.014(2)
N3 0.024(2) 0.023(3) 0.028(3) 0.015(2) 0.010(2) 0.010(2)
N4 0.023(2) 0.027(3) 0.025(3) 0.013(2) 0.010(2) 0.010(2)
C3 0.025(3) 0.025(3) 0.037(3) 0.015(3) 0.008(3) 0.008(3)
C4 0.026(3) 0.024(3) 0.031(3) 0.010(3) 0.009(3) 0.009(3)
C5 0.038(3) 0.037(4) 0.029(3) 0.018(3) 0.017(3) 0.021(3)
C6 0.049(4) 0.057(5) 0.053(4) 0.026(4) 0.033(4) 0.029(4)
C7 0.068(5) 0.046(5) 0.031(4) 0.021(4) 0.017(3) 0.027(4)
C8 0.046(4) 0.031(4) 0.051(4) 0.026(3) 0.024(3) 0.015(3)
C9 0.056(4) 0.033(4) 0.053(4) 0.015(4) 0.021(3) 0.018(3)
C10 0.043(3) 0.036(4) 0.036(4) 0.020(3) 0.026(3) 0.024(3)
C11 0.046(4) 0.059(5) 0.065(5) 0.029(4) 0.030(4) 0.032(4)
C12 0.061(4) 0.058(5) 0.036(4) 0.023(4) 0.022(3) 0.033(4)
C13 0.027(3) 0.031(3) 0.041(4) 0.020(3) 0.017(3) 0.012(3)
C14 0.033(3) 0.040(4) 0.067(5) 0.028(4) 0.021(3) 0.011(3)
C15 0.036(3) 0.049(4) 0.048(4) 0.023(4) 0.024(3) 0.022(3)
C16 0.031(3) 0.026(3) 0.024(3) 0.013(3) 0.008(3) 0.013(3)
C17 0.036(3) 0.032(3) 0.024(3) 0.015(3) 0.011(3) 0.021(3)
C18 0.041(3) 0.040(4) 0.031(3) 0.017(3) 0.006(3) 0.019(3)
C19 0.046(4) 0.042(4) 0.032(3) 0.026(3) 0.017(3) 0.022(3)
C20 0.024(3) 0.034(4) 0.040(4) 0.020(3) 0.013(3) 0.010(3)
C21 0.041(4) 0.063(5) 0.057(4) 0.036(4) 0.032(3) 0.029(4)
C22 0.037(4) 0.041(4) 0.058(5) 0.029(4) 0.009(3) 0.010(3)
C23 0.048(4) 0.026(4) 0.041(4) 0.009(3) 0.020(3) 0.018(3)
C24 0.101(6) 0.051(5) 0.075(6) 0.034(5) 0.052(5) 0.046(5)
C25 0.140(8) 0.034(5) 0.064(5) 0.023(4) 0.029(5) 0.034(5)
C26 0.061(5) 0.023(4) 0.157(10) -0.002(5) 0.045(6) 0.003(4)
C27 0.027(3) 0.061(5) 0.042(4) 0.033(4) 0.010(3) 0.021(4)
C28 0.075(6) 0.080(7) 0.144(9) 0.085(7) -0.024(6) 0.002(5)
C29 0.043(4) 0.087(6) 0.054(5) 0.043(5) 0.013(4) 0.032(4)
C30 0.115(8) 0.262(16) 0.058(6) 0.089(8) 0.053(6) 0.144(10)

loop_
_atom_type_symbol
_atom_type_description
_atom_type_scat_dispersion_real
_atom_type_scat_dispersion_imag
_atom_type_scat_source
C C 0.0033 0.0016 'International Tables Vol C Tables 4.2.6.8 and 6.1.1.4'
H H 0.0000 0.0000 'International Tables Vol C Tables 4.2.6.8 and 6.1.1.4'
N N 0.0061 0.0033 'International Tables Vol C Tables 4.2.6.8 and 6.1.1.4'
S S 0.1246 0.1234 'International Tables Vol C Tables 4.2.6.8 and 6.1.1.4'
Co Co 0.3494 0.9721 'International Tables Vol C Tables 4.2.6.8 and 6.1.1.4'

loop_
_geom_angle_atom_site_label_1
_geom_angle_atom_site_label_2
_geom_angle_atom_site_label_3
_geom_angle
C2 Co1 C1 103.1(2)
C2 Co1 S2 111.67(15)
C1 Co1 S2 106.53(15)
C2 Co1 S1 106.03(16)
C1 Co1 S1 112.09(16)
S2 Co1 S1 116.66(5)
C23 S1 Co1 111.9(2)
C27 S2 Co1 111.4(2)
N2 C1 N1 103.7(5)
N2 C1 Co1 124.6(4)
N1 C1 Co1 131.7(4)
N4 C2 N3 103.2(4)
N4 C2 Co1 132.7(4)
N3 C2 Co1 124.1(4)
C1 N1 C3 111.0(5)
C1 N1 C5 121.2(5)
C3 N1 C5 127.8(5)
C1 N2 C4 112.4(4)
C1 N2 C10 121.2(5)
C4 N2 C10 126.2(5)
C2 N3 C16 112.0(4)
C2 N3 C13 121.4(4)
C16 N3 C13 126.4(4)
C2 N4 C17 112.2(4)
C2 N4 C20 120.9(4)
C17 N4 C20 126.9(4)
C4 C3 N1 107.6(5)
C4 C3 C8 127.2(5)
N1 C3 C8 125.2(5)
C3 C4 N2 105.3(5)
C3 C4 C9 128.7(5)
N2 C4 C9 126.0(5)
N1 C5 C7 111.8(5)
N1 C5 C6 110.9(5)
C7 C5 C6 112.0(5)
N2 C10 C12 112.7(5)
N2 C10 C11 110.8(5)
C12 C10 C11 111.9(5)
N3 C13 C15 111.3(5)
N3 C13 C14 111.8(5)
C15 C13 C14 114.4(5)
C17 C16 N3 106.2(4)
C17 C16 C18 128.1(5)
N3 C16 C18 125.8(5)
C16 C17 N4 106.4(4)
C16 C17 C19 127.1(5)
N4 C17 C19 126.5(5)
N4 C20 C21 110.2(5)
N4 C20 C22 111.5(5)
C21 C20 C22 113.1(5)
C24 C23 C26 109.1(6)
C24 C23 C25 109.2(6)
C26 C23 C25 108.7(7)
C24 C23 S1 108.7(5)
C26 C23 S1 111.2(5)
C25 C23 S1 110.0(5)
C30 C27 C29 109.9(7)
C30 C27 C28 109.4(8)
C29 C27 C28 108.0(6)
C30 C27 S2 112.5(5)
C29 C27 S2 108.4(4)
C28 C27 S2 108.5(5)

loop_
_geom_bond_atom_site_label_1
_geom_bond_atom_site_label_2
_geom_bond_distance
Co1 C2 2.084(6)
Co1 C1 2.086(6)
Co1 S2 2.2863(14)
Co1 S1 2.2875(16)
S1 C23 1.843(7)
S2 C27 1.839(6)
C1 N2 1.357(7)
C1 N1 1.373(7)
C2 N4 1.358(7)
C2 N3 1.369(7)
N1 C3 1.394(7)
N1 C5 1.467(7)
N2 C4 1.403(7)
N2 C10 1.492(7)
N3 C16 1.395(7)
N3 C13 1.499(7)
N4 C17 1.395(6)
N4 C20 1.497(6)
C3 C4 1.353(7)
C3 C8 1.502(7)
C4 C9 1.476(8)
C5 C7 1.538(8)
C5 C6 1.539(8)
C10 C12 1.518(8)
C10 C11 1.536(9)
C13 C15 1.513(8)
C13 C14 1.515(8)
C16 C17 1.355(7)
C16 C18 1.486(7)
C17 C19 1.500(7)
C20 C21 1.523(9)
C20 C22 1.527(9)
C23 C24 1.513(10)
C23 C26 1.521(9)
C23 C25 1.531(10)
C27 C30 1.480(10)
C27 C29 1.526(8)
C27 C28 1.529(11)
